data_7035174
loop_
_publ_author_name
'Pacheco, Mario'
'Cuevas, Alicia'
'Gonz\'alez-Platas, Javier'
'Lloret, Francesc'
'Julve, Miguel'
'Kremer, Carlos'

_publ_section_title
;
 The crystal structure and magnetic properties of
 3-pyridinecarboxylate-bridged Re(ii)M(ii) complexes (M = Cu, Ni, Co and
 Mn).
;
_journal_issue 25
_journal_name_full 'Dalton transactions (Cambridge, England : 2003)'
_journal_page_first 11636
_journal_page_last 11648
_journal_paper_doi 10.1039/c5dt01321f
_journal_volume 44
_journal_year 2015
_chemical_formula_moiety '2(C34 H28 Br4 Co N6 O3 Re), C H4 O'
_chemical_formula_sum 'C69 H60 Br8 Co2 N12 O7 Re2'
_chemical_formula_weight 2298.83
_space_group_crystal_system monoclinic
_space_group_IT_number 14
_space_group_name_Hall '-P 2yn'
_space_group_name_H-M_alt 'P 1 21/n 1'
_symmetry_space_group_name_Hall '-P 2yn'
_symmetry_space_group_name_H-M 'P 1 21/n 1'
_atom_sites_solution_hydrogens mixed
_atom_sites_solution_primary iterative
_audit_creation_date 2015-03-23
_audit_creation_method
;
Olex2 1.2
(compiled 2015.01.26 svn.r3150 for OlexSys, GUI svn.r4998)
;
_audit_update_record
;
2015-03-23 deposited with the CCDC.
2015-05-14 downloaded from the CCDC.
;
_cell_angle_alpha 90
_cell_angle_beta 107.768(2)
_cell_angle_gamma 90
_cell_formula_units_Z 2
_cell_length_a 11.7505(2)
_cell_length_b 19.9118(3)
_cell_length_c 18.0279(4)
_cell_measurement_reflns_used 7190
_cell_measurement_temperature 293(2)
_cell_measurement_theta_max 66.6001
_cell_measurement_theta_min 3.3991
_cell_volume 4016.85(14)
_computing_cell_refinement
;
CrysAlisPro, Agilent Technologies,
Version 1.171.37.33 (release 27-03-2014 CrysAlis171 .NET)
(compiled Mar 27 2014,17:12:48)
;
_computing_data_collection
;
CrysAlisPro, Agilent Technologies,
Version 1.171.37.33 (release 27-03-2014 CrysAlis171 .NET)
(compiled Mar 27 2014,17:12:48)
;
_computing_data_reduction
;
CrysAlisPro, Agilent Technologies,
Version 1.171.37.33 (release 27-03-2014 CrysAlis171 .NET)
(compiled Mar 27 2014,17:12:48)
;
_computing_molecular_graphics 'Olex2 (Dolomanov et al., 2009)'
_computing_publication_material 'Olex2 (Dolomanov et al., 2009)'
_computing_structure_refinement 'ShelXL (Sheldrick, 2008)'
_computing_structure_solution
;
Superflip (Palatinus & Chapuis, 2007;Palatinus & van der Lee, 2008;
Palatinus et al., 2012)
;
_diffrn_ambient_temperature 293(2)
_diffrn_detector 'CCD plate'
_diffrn_detector_area_resol_mean 10.5953
_diffrn_detector_type Atlas
_diffrn_measured_fraction_theta_full 1.000
_diffrn_measured_fraction_theta_max 1.000
_diffrn_measurement_details
;
  1 omega  -68.00  -30.00   1.0000    1.5000
omega____ theta____ kappa____ phi______ frames
    -      -40.6776   57.0000  120.0000 38

  2 omega  -34.00   31.00   1.0000    1.5000
omega____ theta____ kappa____ phi______ frames
    -      -40.6776   38.0000 -150.0000 65

  3 omega -115.00  -38.00   1.0000    1.5000
omega____ theta____ kappa____ phi______ frames
    -      -40.6776  -38.0000   90.0000 77

  4 omega   35.00   62.00   1.0000    1.5000
omega____ theta____ kappa____ phi______ frames
    -       40.6776 -125.0000  -60.0000 27

  5 omega   26.00   84.00   1.0000    1.5000
omega____ theta____ kappa____ phi______ frames
    -       40.6776 -125.0000   30.0000 58

  6 omega   35.00   95.00   1.0000   15.0000
omega____ theta____ kappa____ phi______ frames
    -      107.6338  -45.0000  -90.0000 60

  7 omega   33.00   67.00   1.0000   15.0000
omega____ theta____ kappa____ phi______ frames
    -      107.6338  -30.0000 -180.0000 34

  8 omega   33.00   75.00   1.0000   15.0000
omega____ theta____ kappa____ phi______ frames
    -      107.6338  -45.0000  150.0000 42

  9 omega  102.00  178.00   1.0000   15.0000
omega____ theta____ kappa____ phi______ frames
    -      107.6338   15.0000  150.0000 76

 10 omega   48.00   75.00   1.0000   15.0000
omega____ theta____ kappa____ phi______ frames
    -      107.6338   15.0000  150.0000 27

 11 omega   35.00   84.00   1.0000   15.0000
omega____ theta____ kappa____ phi______ frames
    -      107.6338  -30.0000 -150.0000 49

 12 omega   33.00   68.00   1.0000   15.0000
omega____ theta____ kappa____ phi______ frames
    -      107.6338  -45.0000  -30.0000 35

 13 omega   56.00   84.00   1.0000   15.0000
omega____ theta____ kappa____ phi______ frames
    -      107.6338  -30.0000  -30.0000 28

 14 omega   53.00   97.00   1.0000   15.0000
omega____ theta____ kappa____ phi______ frames
    -      107.6338  -45.0000   90.0000 44

 15 omega   34.00   87.00   1.0000   15.0000
omega____ theta____ kappa____ phi______ frames
    -      107.6338  -94.0000   90.0000 53
;
_diffrn_measurement_device 'four-circle diffractometer'
_diffrn_measurement_device_type 'SuperNova, Dual, Cu at zero, Atlas'
_diffrn_measurement_method '\w scans'
_diffrn_orient_matrix_UB_11 -0.0151306000
_diffrn_orient_matrix_UB_12 0.0552518000
_diffrn_orient_matrix_UB_13 0.0560486000
_diffrn_orient_matrix_UB_21 -0.1339927000
_diffrn_orient_matrix_UB_22 -0.0168929000
_diffrn_orient_matrix_UB_23 -0.0205225000
_diffrn_orient_matrix_UB_31 0.0278620000
_diffrn_orient_matrix_UB_32 -0.0514450000
_diffrn_orient_matrix_UB_33 0.0669949000
_diffrn_radiation_monochromator mirror
_diffrn_radiation_probe x-ray
_diffrn_radiation_type CuK\a
_diffrn_radiation_wavelength 1.54184
_diffrn_reflns_av_R_equivalents 0.0293
_diffrn_reflns_av_unetI/netI 0.0377
_diffrn_reflns_laue_measured_fraction_full 1.000
_diffrn_reflns_laue_measured_fraction_max 1.000
_diffrn_reflns_limit_h_max 13
_diffrn_reflns_limit_h_min -13
_diffrn_reflns_limit_k_max 21
_diffrn_reflns_limit_k_min -23
_diffrn_reflns_limit_l_max 21
_diffrn_reflns_limit_l_min -17
_diffrn_reflns_number 15100
_diffrn_reflns_point_group_measured_fraction_full 1.000
_diffrn_reflns_point_group_measured_fraction_max 1.000
_diffrn_reflns_theta_full 66.600
_diffrn_reflns_theta_max 66.600
_diffrn_reflns_theta_min 3.399
_diffrn_source 'sealed X-ray tube'
_diffrn_source_type 'SuperNova (Cu) X-ray Source'
_exptl_absorpt_coefficient_mu 14.043
_exptl_absorpt_correction_T_max 0.404
_exptl_absorpt_correction_T_min 0.169
_exptl_absorpt_correction_type gaussian
_exptl_absorpt_process_details
;
CrysAlisPro, Agilent Technologies,
Version 1.171.37.33 (release 27-03-2014 CrysAlis171 .NET)
(compiled Mar 27 2014,17:12:48)
Numerical absorption correction based on gaussian integration over
            a multifaceted crystal model
Empirical absorption correction using spherical harmonics,
 implemented in SCALE3 ABSPACK scaling algorithm.
;
_exptl_crystal_colour brown
_exptl_crystal_colour_primary brown
_exptl_crystal_density_diffrn 1.901
_exptl_crystal_description irregular
_exptl_crystal_F_000 2196
_exptl_crystal_size_max 0.256
_exptl_crystal_size_mid 0.1743
_exptl_crystal_size_min 0.091
_refine_diff_density_max 2.214
_refine_diff_density_min -1.095
_refine_diff_density_rms 0.124
_refine_ls_extinction_method none
_refine_ls_goodness_of_fit_ref 1.052
_refine_ls_hydrogen_treatment constr
_refine_ls_matrix_type full
_refine_ls_number_parameters 464
_refine_ls_number_reflns 7086
_refine_ls_number_restraints 1
_refine_ls_restrained_S_all 1.052
_refine_ls_R_factor_all 0.0501
_refine_ls_R_factor_gt 0.0450
_refine_ls_shift/su_max 0.001
_refine_ls_shift/su_mean 0.000
_refine_ls_structure_factor_coef Fsqd
_refine_ls_weighting_details 'w=1/[\s^2^(Fo^2^)+(0.0574P)^2^+10.7026P] where P=(Fo^2^+2Fc^2^)/3'
_refine_ls_weighting_scheme calc
_refine_ls_wR_factor_gt 0.1160
_refine_ls_wR_factor_ref 0.1194
_reflns_Friedel_coverage 0.000
_reflns_number_gt 6321
_reflns_number_total 7086
_reflns_threshold_expression 'I > 2\s(I)'
_cod_data_source_file c5dt01321f2.cif
_cod_data_source_block pyc_co
_cod_depositor_comments 'Adding full bibliography for 7035172--7035176.cif.'
_cod_original_cell_volume 4016.86(15)
_cod_database_code 7035174
_chemical_oxdiff_formula 'C35 H28 O4 N6 Br4 Co1 Re1'
_shelx_space_group_comment
;
The symmetry employed for this shelxl refinement is uniquely defined
by the following loop, which should always be used as a source of
symmetry information in preference to the above space-group names.
They are only intended as comments.
;
_reflns_odcompleteness_completeness 99.96
_reflns_odcompleteness_iscentric 1
_reflns_odcompleteness_theta 66.49
_olex2_refinement_description
;
1. Fixed Uiso
 At 1.2 times of:
  All C(H) groups
 At 1.5 times of:
  All C(H,H,H) groups, All O(H) groups
2. Restrained distances
 C35-O4
 1.5 with sigma of 0.02
3. Others
 Fixed Sof: C35(0.5) H35A(0.5) H35B(0.5) H35C(0.5) O4(0.5) H4A(0.5)
4.a Riding coordinates:
 C35(H35A,H35B,H35C)
4.b Aromatic/amide H refined with riding coordinates:
 C1(H1), C5(H5), C4(H4), C3(H3), C8(H8), C9(H9), C11(H11), C12(H12), C14(H14),
 C15(H15), C22(H22), C23(H23), C25(H25), C26(H26), C28(H28), C29(H29)
4.c Tetrahedral OH refined with riding coordinates:
 O4(H4A)
4.d Idealised Me refined as rotating group:
 C19(H19A,H19B,H19C), C20(H20A,H20B,H20C), C33(H33A,H33B,H33C), C34(H34A,H34B,
 H34C)
;
_shelx_shelxl_version_number 2014/7
_olex2_submission_special_instructions 'No special instructions were received'

loop_
_space_group_symop_operation_xyz
'x, y, z'
'-x+1/2, y+1/2, -z+1/2'
'-x, -y, -z'
'x-1/2, -y-1/2, z-1/2'

loop_
_atom_site_label
_atom_site_type_symbol
_atom_site_fract_x
_atom_site_fract_y
_atom_site_fract_z
_atom_site_U_iso_or_equiv
_atom_site_adp_type
_atom_site_occupancy
_atom_site_site_symmetry_order
_atom_site_calc_flag
_atom_site_refinement_flags_posn
_atom_site_refinement_flags_occupancy
Re1 Re 0.45398(2) 0.26157(2) 0.49695(2) 0.04769(11) Uani 1 1 d . .
Br1 Br 0.39585(8) 0.14608(5) 0.44169(6) 0.0787(3) Uani 1 1 d . .
Br2 Br 0.24679(7) 0.27734(4) 0.50646(6) 0.0711(2) Uani 1 1 d . .
Br3 Br 0.51780(9) 0.37137(4) 0.56541(6) 0.0732(2) Uani 1 1 d . .
Br4 Br 0.66809(7) 0.23820(5) 0.50390(6) 0.0763(3) Uani 1 1 d . .
Co1 Co 0.24012(8) 0.00325(4) 0.76439(5) 0.0355(2) Uani 1 1 d . .
O1 O 0.4073(8) 0.3181(6) 0.3417(4) 0.154(5) Uani 1 1 d . .
O2 O 0.3852(4) 0.0694(2) 0.7883(2) 0.0500(10) Uani 1 1 d . .
O3 O 0.3029(4) 0.0563(2) 0.6622(3) 0.0542(10) Uani 1 1 d . .
N1 N 0.4234(7) 0.2968(5) 0.4051(4) 0.091(3) Uani 1 1 d . .
N2 N 0.4993(4) 0.2161(2) 0.6148(3) 0.0430(10) Uani 1 1 d . .
N3 N 0.1115(4) 0.0818(3) 0.7193(3) 0.0439(11) Uani 1 1 d . .
N4 N 0.0911(4) -0.0526(3) 0.6979(3) 0.0447(11) Uani 1 1 d . .
N5 N 0.2576(4) -0.0193(2) 0.8813(2) 0.0368(9) Uani 1 1 d . .
N6 N 0.3769(4) -0.0721(2) 0.7869(2) 0.0358(9) Uani 1 1 d . .
C6 C 0.3760(5) 0.0845(3) 0.7191(3) 0.0443(13) Uani 1 1 d . .
C2 C 0.4550(6) 0.1394(3) 0.7050(4) 0.0464(13) Uani 1 1 d . .
C1 C 0.4310(5) 0.1675(3) 0.6316(3) 0.0428(12) Uani 1 1 d . .
H1 H 0.3649 0.1522 0.5922 0.051 Uiso 1 1 calc R .
C5 C 0.5942(6) 0.2373(4) 0.6739(4) 0.0550(16) Uani 1 1 d . .
H5 H 0.6443 0.2695 0.6630 0.066 Uiso 1 1 calc R .
C4 C 0.6207(6) 0.2141(4) 0.7489(5) 0.0653(19) Uani 1 1 d . .
H4 H 0.6849 0.2316 0.7882 0.078 Uiso 1 1 calc R .
C3 C 0.5501(6) 0.1645(4) 0.7648(4) 0.0591(17) Uani 1 1 d . .
H3 H 0.5660 0.1479 0.8151 0.071 Uiso 1 1 calc R .
C7 C 0.1221(7) 0.1482(3) 0.7324(4) 0.0556(16) Uani 1 1 d . .
C8 C 0.0555(9) 0.1937(4) 0.6779(6) 0.088(3) Uani 1 1 d . .
H8 H 0.0653 0.2396 0.6872 0.106 Uiso 1 1 calc R .
C9 C -0.0243(9) 0.1710(5) 0.6108(6) 0.093(3) Uani 1 1 d . .
H9 H -0.0682 0.2016 0.5742 0.112 Uiso 1 1 calc R .
C10 C -0.0409(7) 0.1025(5) 0.5962(5) 0.072(2) Uani 1 1 d . .
C11 C -0.1268(8) 0.0740(6) 0.5294(5) 0.087(3) Uani 1 1 d . .
H11 H -0.1731 0.1026 0.4912 0.104 Uiso 1 1 calc R .
C12 C -0.1423(7) 0.0085(6) 0.5205(5) 0.079(3) Uani 1 1 d . .
H12 H -0.2003 -0.0082 0.4769 0.094 Uiso 1 1 calc R .
C13 C -0.0704(6) -0.0375(4) 0.5773(4) 0.0592(18) Uani 1 1 d . .
C14 C -0.0843(7) -0.1072(5) 0.5724(5) 0.078(3) Uani 1 1 d . .
H14 H -0.1393 -0.1265 0.5293 0.094 Uiso 1 1 calc R .
C15 C -0.0166(8) -0.1471(4) 0.6314(5) 0.074(2) Uani 1 1 d . .
H15 H -0.0294 -0.1932 0.6298 0.089 Uiso 1 1 calc R .
C16 C 0.0712(6) -0.1189(3) 0.6939(4) 0.0551(16) Uani 1 1 d . .
C17 C 0.0177(5) -0.0119(3) 0.6425(3) 0.0477(14) Uani 1 1 d . .
C18 C 0.0305(5) 0.0593(3) 0.6532(3) 0.0472(14) Uani 1 1 d . .
C19 C 0.2038(7) 0.1728(4) 0.8074(5) 0.0654(18) Uani 1 1 d . .
H19A H 0.2267 0.1361 0.8433 0.098 Uiso 1 1 calc GR .
H19B H 0.1639 0.2064 0.8286 0.098 Uiso 1 1 calc GR .
H19C H 0.2738 0.1920 0.7989 0.098 Uiso 1 1 calc GR .
C20 C 0.1419(8) -0.1618(4) 0.7592(5) 0.070(2) Uani 1 1 d . .
H20A H 0.2172 -0.1727 0.7516 0.105 Uiso 1 1 calc GR .
H20B H 0.0986 -0.2025 0.7606 0.105 Uiso 1 1 calc GR .
H20C H 0.1556 -0.1381 0.8075 0.105 Uiso 1 1 calc GR .
C21 C 0.1932(6) 0.0015(3) 0.9257(4) 0.0458(13) Uani 1 1 d . .
C22 C 0.2333(7) -0.0081(3) 1.0067(4) 0.0546(16) Uani 1 1 d . .
H22 H 0.1873 0.0074 1.0370 0.066 Uiso 1 1 calc R .
C23 C 0.3387(7) -0.0400(3) 1.0414(3) 0.0532(15) Uani 1 1 d . .
H23 H 0.3659 -0.0448 1.0952 0.064 Uiso 1 1 calc R .
C24 C 0.4059(5) -0.0654(3) 0.9957(3) 0.0435(13) Uani 1 1 d . .
C25 C 0.5138(6) -0.1018(3) 1.0267(4) 0.0517(15) Uani 1 1 d . .
H25 H 0.5430 -0.1090 1.0801 0.062 Uiso 1 1 calc R .
C26 C 0.5755(6) -0.1265(3) 0.9798(4) 0.0512(15) Uani 1 1 d . .
H26 H 0.6467 -0.1497 1.0014 0.061 Uiso 1 1 calc R .
C27 C 0.5313(5) -0.1167(3) 0.8979(3) 0.0436(13) Uani 1 1 d . .
C28 C 0.5901(6) -0.1415(3) 0.8457(4) 0.0540(15) Uani 1 1 d . .
H28 H 0.6638 -0.1626 0.8648 0.065 Uiso 1 1 calc R .
C29 C 0.5391(6) -0.1345(4) 0.7682(4) 0.0560(16) Uani 1 1 d . .
H29 H 0.5756 -0.1528 0.7337 0.067 Uiso 1 1 calc R .
C30 C 0.4301(6) -0.0992(3) 0.7396(3) 0.0452(13) Uani 1 1 d . .
C31 C 0.4254(5) -0.0808(3) 0.8653(3) 0.0355(11) Uani 1 1 d . .
C32 C 0.3620(5) -0.0540(3) 0.9149(3) 0.0368(11) Uani 1 1 d . .
C33 C 0.0773(7) 0.0352(4) 0.8889(4) 0.0621(18) Uani 1 1 d . .
H33A H 0.0862 0.0827 0.8978 0.093 Uiso 1 1 calc GR .
H33B H 0.0185 0.0182 0.9112 0.093 Uiso 1 1 calc GR .
H33C H 0.0521 0.0265 0.8339 0.093 Uiso 1 1 calc GR .
C34 C 0.3692(7) -0.0949(4) 0.6528(4) 0.0643(19) Uani 1 1 d . .
H34A H 0.2904 -0.0768 0.6432 0.096 Uiso 1 1 calc GR .
H34B H 0.3638 -0.1390 0.6304 0.096 Uiso 1 1 calc GR .
H34C H 0.4147 -0.0663 0.6296 0.096 Uiso 1 1 calc GR .
C35 C 0.209(3) 0.4784(15) 0.231(2) 0.174(18) Uani 0.5 1 d D P
H35A H 0.1923 0.5248 0.2376 0.261 Uiso 0.5 1 d R P
H35B H 0.1632 0.4506 0.2546 0.261 Uiso 0.5 1 d R P
H35C H 0.2925 0.4698 0.2546 0.261 Uiso 0.5 1 d R P
O4 O 0.167(3) 0.4647(14) 0.144(2) 0.220(16) Uani 0.5 1 d D P
H4A H 0.1641 0.4241 0.1360 0.330 Uiso 0.5 1 calc R P

loop_
_atom_site_aniso_label
_atom_site_aniso_U_11
_atom_site_aniso_U_22
_atom_site_aniso_U_33
_atom_site_aniso_U_23
_atom_site_aniso_U_13
_atom_site_aniso_U_12
Re1 0.04647(17) 0.05258(18) 0.04285(17) 0.00331(11) 0.01188(12) -0.01096(12)
Br1 0.0805(5) 0.0864(6) 0.0829(6) -0.0436(5) 0.0452(5) -0.0348(5)
Br2 0.0489(4) 0.0597(4) 0.1028(7) 0.0031(4) 0.0205(4) 0.0053(3)
Br3 0.0851(6) 0.0416(4) 0.0906(6) 0.0021(4) 0.0236(5) -0.0105(4)
Br4 0.0545(4) 0.0943(6) 0.0899(6) -0.0277(5) 0.0367(4) -0.0214(4)
Co1 0.0373(4) 0.0347(4) 0.0281(4) 0.0009(3) 0.0005(3) 0.0010(3)
O1 0.135(7) 0.235(11) 0.063(4) 0.058(6) -0.016(4) -0.094(8)
O2 0.056(2) 0.050(2) 0.044(2) 0.0080(18) 0.0142(19) -0.0025(19)
O3 0.060(3) 0.051(2) 0.051(3) -0.005(2) 0.017(2) -0.013(2)
N1 0.069(4) 0.122(7) 0.064(4) 0.024(4) -0.006(3) -0.043(5)
N2 0.042(2) 0.041(2) 0.045(3) 0.004(2) 0.012(2) -0.004(2)
N3 0.047(3) 0.043(3) 0.036(2) 0.002(2) 0.005(2) 0.008(2)
N4 0.041(2) 0.048(3) 0.043(3) -0.004(2) 0.009(2) -0.003(2)
N5 0.043(2) 0.034(2) 0.032(2) -0.0011(17) 0.0074(18) 0.0005(18)
N6 0.038(2) 0.035(2) 0.032(2) -0.0010(17) 0.0061(18) 0.0013(18)
C6 0.047(3) 0.041(3) 0.045(3) 0.001(2) 0.014(3) 0.002(2)
C2 0.048(3) 0.045(3) 0.043(3) 0.004(2) 0.009(2) -0.004(3)
C1 0.042(3) 0.044(3) 0.043(3) 0.000(2) 0.013(2) -0.004(2)
C5 0.044(3) 0.057(4) 0.058(4) 0.008(3) 0.007(3) -0.012(3)
C4 0.049(4) 0.069(4) 0.065(5) 0.013(4) -0.001(3) -0.014(3)
C3 0.058(4) 0.057(4) 0.052(4) 0.014(3) 0.002(3) -0.005(3)
C7 0.061(4) 0.046(3) 0.056(4) 0.003(3) 0.013(3) 0.013(3)
C8 0.097(7) 0.053(4) 0.095(7) 0.006(4) -0.001(5) 0.027(4)
C9 0.098(7) 0.075(6) 0.081(6) 0.024(5) -0.009(5) 0.038(5)
C10 0.060(4) 0.088(6) 0.053(4) 0.014(4) -0.006(3) 0.025(4)
C11 0.070(5) 0.107(8) 0.061(5) 0.010(5) -0.013(4) 0.024(5)
C12 0.051(4) 0.121(8) 0.046(4) -0.007(4) -0.011(3) 0.004(4)
C13 0.044(3) 0.088(5) 0.038(3) -0.016(3) 0.002(3) -0.009(3)
C14 0.059(4) 0.106(7) 0.063(5) -0.033(5) 0.009(4) -0.027(5)
C15 0.069(5) 0.067(5) 0.085(6) -0.027(4) 0.020(4) -0.026(4)
C16 0.053(4) 0.048(3) 0.066(4) -0.014(3) 0.021(3) -0.015(3)
C17 0.035(3) 0.065(4) 0.039(3) -0.007(3) 0.005(2) -0.002(3)
C18 0.043(3) 0.059(4) 0.033(3) 0.002(3) 0.003(2) 0.011(3)
C19 0.078(5) 0.048(4) 0.066(4) -0.009(3) 0.015(4) -0.002(3)
C20 0.073(5) 0.042(4) 0.091(6) 0.000(4) 0.019(4) -0.010(3)
C21 0.055(3) 0.036(3) 0.047(3) -0.001(2) 0.018(3) 0.000(2)
C22 0.079(5) 0.050(3) 0.043(3) -0.003(3) 0.031(3) -0.003(3)
C23 0.075(4) 0.052(3) 0.030(3) 0.002(2) 0.011(3) -0.008(3)
C24 0.053(3) 0.037(3) 0.035(3) 0.003(2) 0.004(2) -0.010(2)
C25 0.059(4) 0.048(3) 0.035(3) 0.006(3) -0.006(3) -0.006(3)
C26 0.049(3) 0.047(3) 0.045(3) 0.010(3) -0.004(3) 0.003(3)
C27 0.042(3) 0.039(3) 0.042(3) 0.003(2) 0.000(2) 0.001(2)
C28 0.048(3) 0.052(4) 0.058(4) 0.005(3) 0.010(3) 0.018(3)
C29 0.056(4) 0.057(4) 0.055(4) -0.004(3) 0.017(3) 0.013(3)
C30 0.050(3) 0.044(3) 0.042(3) -0.003(2) 0.015(3) 0.002(3)
C31 0.040(3) 0.030(2) 0.032(3) 0.000(2) 0.003(2) -0.002(2)
C32 0.043(3) 0.029(2) 0.033(3) -0.001(2) 0.003(2) -0.005(2)
C33 0.070(4) 0.063(4) 0.061(4) 0.009(3) 0.033(4) 0.021(4)
C34 0.076(5) 0.079(5) 0.039(3) -0.005(3) 0.019(3) 0.018(4)
C35 0.14(3) 0.078(17) 0.33(6) 0.01(3) 0.10(4) -0.004(17)
O4 0.28(4) 0.13(2) 0.33(4) 0.01(3) 0.22(4) -0.04(2)

loop_
_atom_type_symbol
_atom_type_description
_atom_type_scat_dispersion_real
_atom_type_scat_dispersion_imag
_atom_type_scat_source
C C 0.0181 0.0091 'International Tables Vol C Tables 4.2.6.8 and 6.1.1.4'
H H 0.0000 0.0000 'International Tables Vol C Tables 4.2.6.8 and 6.1.1.4'
Br Br -0.6763 1.2805 'International Tables Vol C Tables 4.2.6.8 and 6.1.1.4'
Co Co -2.3653 3.6143 'International Tables Vol C Tables 4.2.6.8 and 6.1.1.4'
N N 0.0311 0.0180 'International Tables Vol C Tables 4.2.6.8 and 6.1.1.4'
O O 0.0492 0.0322 'International Tables Vol C Tables 4.2.6.8 and 6.1.1.4'
Re Re -5.2083 5.8923 'International Tables Vol C Tables 4.2.6.8 and 6.1.1.4'

loop_
_exptl_crystal_face_index_h
_exptl_crystal_face_index_k
_exptl_crystal_face_index_l
_exptl_crystal_face_perp_dist
_exptl_oxdiff_crystal_face_indexfrac_h
_exptl_oxdiff_crystal_face_indexfrac_k
_exptl_oxdiff_crystal_face_indexfrac_l
_exptl_oxdiff_crystal_face_x
_exptl_oxdiff_crystal_face_y
_exptl_oxdiff_crystal_face_z
0 -1 0 0.0758 -0.0001 -1.0001 -0.0001 -0.0553 0.0169 0.0514
7 6 -4 0.0706 6.9949 5.9952 -4.0014 0.0011 -0.9564 -0.3816
-6 2 -3 0.0903 -5.9978 2.0056 -2.9980 0.0335 0.8313 -0.4711
-5 -8 7 0.0591 -4.9949 -7.9975 7.0006 0.0261 0.6607 0.7413
6 -2 3 0.0903 5.9978 -2.0056 2.9980 -0.0335 -0.8313 0.4711
-2 1 2 0.0205 -1.9978 1.0015 2.0005 0.1977 0.2097 0.0268
2 -1 -2 0.0705 1.9978 -1.0015 -2.0005 -0.1977 -0.2097 -0.0268
0 0 -1 0.1138 -0.0005 0.0001 -1.0000 -0.0560 0.0206 -0.0670
0 0 1 0.1138 0.0005 -0.0001 1.0000 0.0560 -0.0206 0.0670
0 1 0 0.0758 0.0001 1.0001 0.0001 0.0553 -0.0169 -0.0514
5 0 -2 0.0656 4.9987 0.0019 -1.9978 -0.1875 -0.6288 0.0053

loop_
_geom_angle_atom_site_label_1
_geom_angle_atom_site_label_2
_geom_angle_atom_site_label_3
_geom_angle
Br1 Re1 Br4 89.83(3)
Br2 Re1 Br1 89.41(3)
Br2 Re1 Br4 172.70(3)
Br3 Re1 Br1 174.22(3)
Br3 Re1 Br2 90.46(3)
Br3 Re1 Br4 89.57(3)
N1 Re1 Br1 92.3(3)
N1 Re1 Br2 95.3(3)
N1 Re1 Br3 93.5(3)
N1 Re1 Br4 92.0(3)
N1 Re1 N2 178.2(3)
N2 Re1 Br1 87.87(13)
N2 Re1 Br2 86.58(13)
N2 Re1 Br3 86.35(13)
N2 Re1 Br4 86.14(13)
O2 Co1 N3 93.12(19)
O2 Co1 N4 158.57(18)
O2 Co1 N5 95.96(17)
O2 Co1 N6 83.40(17)
N4 Co1 N3 78.7(2)
N4 Co1 N6 100.52(19)
N5 Co1 N3 112.08(18)
N5 Co1 N4 105.46(19)
N5 Co1 N6 79.78(17)
N6 Co1 N3 167.98(18)
C6 O2 Co1 97.4(4)
O1 N1 Re1 175.9(11)
C1 N2 Re1 121.5(4)
C1 N2 C5 116.8(5)
C5 N2 Re1 121.6(4)
C7 N3 Co1 129.2(4)
C7 N3 C18 118.9(5)
C18 N3 Co1 108.3(4)
C16 N4 Co1 130.6(5)
C16 N4 C17 118.9(6)
C17 N4 Co1 109.4(4)
C21 N5 Co1 129.8(4)
C21 N5 C32 119.2(5)
C32 N5 Co1 110.5(4)
C30 N6 Co1 129.9(4)
C30 N6 C31 119.2(5)
C31 N6 Co1 109.6(3)
O2 C6 C2 118.1(5)
O3 C6 O2 122.4(6)
O3 C6 C2 119.4(5)
C1 C2 C6 119.9(5)
C1 C2 C3 118.6(6)
C3 C2 C6 121.4(6)
N2 C1 C2 122.9(6)
N2 C1 H1 118.6
C2 C1 H1 118.6
N2 C5 H5 118.2
N2 C5 C4 123.7(6)
C4 C5 H5 118.2
C5 C4 H4 120.7
C5 C4 C3 118.5(7)
C3 C4 H4 120.7
C2 C3 H3 120.3
C4 C3 C2 119.4(6)
C4 C3 H3 120.3
N3 C7 C8 121.0(7)
N3 C7 C19 119.1(6)
C8 C7 C19 119.9(7)
C7 C8 H8 120.0
C9 C8 C7 120.0(8)
C9 C8 H8 120.0
C8 C9 H9 119.6
C8 C9 C10 120.7(7)
C10 C9 H9 119.6
C9 C10 C11 124.7(8)
C9 C10 C18 116.4(7)
C18 C10 C11 118.9(8)
C10 C11 H11 119.0
C12 C11 C10 122.0(8)
C12 C11 H11 119.0
C11 C12 H12 119.6
C11 C12 C13 120.8(7)
C13 C12 H12 119.6
C14 C13 C12 123.8(7)
C14 C13 C17 117.0(7)
C17 C13 C12 119.2(8)
C13 C14 H14 120.1
C15 C14 C13 119.9(7)
C15 C14 H14 120.1
C14 C15 H15 119.8
C14 C15 C16 120.4(8)
C16 C15 H15 119.8
N4 C16 C15 121.0(7)
N4 C16 C20 118.6(6)
C15 C16 C20 120.4(7)
N4 C17 C13 122.4(7)
N4 C17 C18 118.0(5)
C13 C17 C18 119.5(6)
N3 C18 C10 122.9(7)
N3 C18 C17 117.6(5)
C10 C18 C17 119.5(6)
C7 C19 H19A 109.5
C7 C19 H19B 109.5
C7 C19 H19C 109.5
H19A C19 H19B 109.5
H19A C19 H19C 109.5
H19B C19 H19C 109.5
C16 C20 H20A 109.5
C16 C20 H20B 109.5
C16 C20 H20C 109.5
H20A C20 H20B 109.5
H20A C20 H20C 109.5
H20B C20 H20C 109.5
N5 C21 C22 120.9(6)
N5 C21 C33 119.2(6)
C22 C21 C33 119.9(6)
C21 C22 H22 119.6
C23 C22 C21 120.7(6)
C23 C22 H22 119.6
C22 C23 H23 120.1
C22 C23 C24 119.7(6)
C24 C23 H23 120.1
C23 C24 C25 123.4(6)
C23 C24 C32 117.2(6)
C32 C24 C25 119.4(6)
C24 C25 H25 119.3
C26 C25 C24 121.4(6)
C26 C25 H25 119.3
C25 C26 H26 120.0
C25 C26 C27 120.0(6)
C27 C26 H26 120.0
C28 C27 C26 123.1(6)
C31 C27 C26 120.2(6)
C31 C27 C28 116.7(5)
C27 C28 H28 120.0
C29 C28 C27 120.0(6)
C29 C28 H28 120.0
C28 C29 H29 120.1
C28 C29 C30 119.7(6)
C30 C29 H29 120.1
N6 C30 C29 121.6(6)
N6 C30 C34 118.6(6)
C29 C30 C34 119.7(6)
N6 C31 C27 122.5(5)
N6 C31 C32 117.9(5)
C27 C31 C32 119.6(5)
N5 C32 C24 122.1(5)
N5 C32 C31 118.4(5)
C24 C32 C31 119.4(5)
C21 C33 H33A 109.5
C21 C33 H33B 109.5
C21 C33 H33C 109.5
H33A C33 H33B 109.5
H33A C33 H33C 109.5
H33B C33 H33C 109.5
C30 C34 H34A 109.5
C30 C34 H34B 109.5
C30 C34 H34C 109.5
H34A C34 H34B 109.5
H34A C34 H34C 109.5
H34B C34 H34C 109.5
H35A C35 H35B 109.5
H35A C35 H35C 109.5
H35B C35 H35C 109.5
O4 C35 H35A 106.9
O4 C35 H35B 108.0
O4 C35 H35C 113.4
C35 O4 H4A 109.5

loop_
_geom_bond_atom_site_label_1
_geom_bond_atom_site_label_2
_geom_bond_distance
Re1 Br1 2.5164(9)
Re1 Br2 2.5119(8)
Re1 Br3 2.5100(8)
Re1 Br4 2.5239(9)
Re1 N1 1.732(7)
Re1 N2 2.220(5)
Co1 O2 2.093(4)
Co1 N3 2.155(5)
Co1 N4 2.112(5)
Co1 N5 2.102(4)
Co1 N6 2.145(4)
O1 N1 1.178(9)
O2 C6 1.255(7)
O3 C6 1.253(8)
N2 C1 1.350(8)
N2 C5 1.353(8)
N3 C7 1.342(9)
N3 C18 1.355(8)
N4 C16 1.338(8)
N4 C17 1.369(8)
N5 C21 1.326(8)
N5 C32 1.376(7)
N6 C30 1.316(8)
N6 C31 1.364(7)
C6 C2 1.505(9)
C2 C1 1.383(8)
C2 C3 1.388(9)
C1 H1 0.9300
C5 H5 0.9300
C5 C4 1.373(10)
C4 H4 0.9300
C4 C3 1.375(10)
C3 H3 0.9300
C7 C8 1.389(10)
C7 C19 1.482(10)
C8 H8 0.9300
C8 C9 1.362(13)
C9 H9 0.9300
C9 C10 1.391(14)
C10 C11 1.431(12)
C10 C18 1.405(9)
C11 H11 0.9300
C11 C12 1.321(14)
C12 H12 0.9300
C12 C13 1.439(12)
C13 C14 1.397(13)
C13 C17 1.403(8)
C14 H14 0.9300
C14 C15 1.370(13)
C15 H15 0.9300
C15 C16 1.392(10)
C16 C20 1.487(11)
C17 C18 1.433(10)
C19 H19A 0.9600
C19 H19B 0.9600
C19 H19C 0.9600
C20 H20A 0.9600
C20 H20B 0.9600
C20 H20C 0.9600
C21 C22 1.403(9)
C21 C33 1.481(9)
C22 H22 0.9300
C22 C23 1.362(10)
C23 H23 0.9300
C23 C24 1.398(10)
C24 C25 1.419(9)
C24 C32 1.408(8)
C25 H25 0.9300
C25 C26 1.362(10)
C26 H26 0.9300
C26 C27 1.421(9)
C27 C28 1.415(9)
C27 C31 1.400(8)
C28 H28 0.9300
C28 C29 1.348(10)
C29 H29 0.9300
C29 C30 1.413(9)
C30 C34 1.512(9)
C31 C32 1.430(8)
C33 H33A 0.9600
C33 H33B 0.9600
C33 H33C 0.9600
C34 H34A 0.9600
C34 H34B 0.9600
C34 H34C 0.9600
C35 H35A 0.9601
C35 H35B 0.9599
C35 H35C 0.9599
C35 O4 1.520(19)
O4 H4A 0.8200

loop_
_geom_torsion_atom_site_label_1
_geom_torsion_atom_site_label_2
_geom_torsion_atom_site_label_3
_geom_torsion_atom_site_label_4
_geom_torsion
Re1 N2 C1 C2 -178.2(5)
Re1 N2 C5 C4 175.1(6)
Co1 O2 C6 O3 -6.4(7)
Co1 O2 C6 C2 172.7(5)
Co1 N3 C7 C8 153.3(7)
Co1 N3 C7 C19 -28.5(10)
Co1 N3 C18 C10 -158.8(6)
Co1 N3 C18 C17 21.9(7)
Co1 N4 C16 C15 -161.6(6)
Co1 N4 C16 C20 20.7(10)
Co1 N4 C17 C13 162.8(5)
Co1 N4 C17 C18 -18.8(7)
Co1 N5 C21 C22 -166.9(4)
Co1 N5 C21 C33 13.3(8)
Co1 N5 C32 C24 169.0(4)
Co1 N5 C32 C31 -12.8(6)
Co1 N6 C30 C29 162.7(5)
Co1 N6 C30 C34 -20.3(9)
Co1 N6 C31 C27 -167.3(4)
Co1 N6 C31 C32 15.2(6)
O2 C6 C2 C1 -166.2(6)
O2 C6 C2 C3 11.6(9)
O3 C6 C2 C1 12.9(9)
O3 C6 C2 C3 -169.3(6)
N2 C5 C4 C3 2.8(13)
N3 C7 C8 C9 1.7(16)
N4 C17 C18 N3 -2.6(9)
N4 C17 C18 C10 178.1(6)
N5 C21 C22 C23 -0.9(10)
N6 C31 C32 N5 -1.9(7)
N6 C31 C32 C24 176.3(5)
C6 C2 C1 N2 -179.0(5)
C6 C2 C3 C4 179.3(7)
C1 N2 C5 C4 -2.6(11)
C1 C2 C3 C4 -2.8(11)
C5 N2 C1 C2 -0.4(9)
C5 C4 C3 C2 0.0(12)
C3 C2 C1 N2 3.1(10)
C7 N3 C18 C10 1.9(10)
C7 N3 C18 C17 -177.4(6)
C7 C8 C9 C10 0.5(18)
C8 C9 C10 C11 176.6(11)
C8 C9 C10 C18 -1.4(16)
C9 C10 C11 C12 -176.8(11)
C9 C10 C18 N3 0.2(13)
C9 C10 C18 C17 179.5(8)
C10 C11 C12 C13 -1.6(16)
C11 C10 C18 N3 -177.9(8)
C11 C10 C18 C17 1.4(12)
C11 C12 C13 C14 178.2(9)
C11 C12 C13 C17 -0.6(13)
C12 C13 C14 C15 -176.2(8)
C12 C13 C17 N4 -178.6(7)
C12 C13 C17 C18 3.1(10)
C13 C14 C15 C16 -4.1(13)
C13 C17 C18 N3 175.9(6)
C13 C17 C18 C10 -3.4(10)
C14 C13 C17 N4 2.5(10)
C14 C13 C17 C18 -175.8(7)
C14 C15 C16 N4 0.3(12)
C14 C15 C16 C20 178.0(8)
C16 N4 C17 C13 -6.2(9)
C16 N4 C17 C18 172.2(6)
C17 N4 C16 C15 4.7(10)
C17 N4 C16 C20 -172.9(6)
C17 C13 C14 C15 2.6(12)
C18 N3 C7 C8 -2.9(11)
C18 N3 C7 C19 175.4(6)
C18 C10 C11 C12 1.2(15)
C19 C7 C8 C9 -176.5(10)
C21 N5 C32 C24 -3.1(8)
C21 N5 C32 C31 175.1(5)
C21 C22 C23 C24 -2.2(10)
C22 C23 C24 C25 -177.1(6)
C22 C23 C24 C32 2.5(9)
C23 C24 C25 C26 179.1(6)
C23 C24 C32 N5 0.1(8)
C23 C24 C32 C31 -178.1(5)
C24 C25 C26 C27 -0.9(10)
C25 C24 C32 N5 179.7(5)
C25 C24 C32 C31 1.5(8)
C25 C26 C27 C28 -179.4(6)
C25 C26 C27 C31 1.2(9)
C26 C27 C28 C29 175.5(7)
C26 C27 C31 N6 -177.5(5)
C26 C27 C31 C32 -0.1(8)
C27 C28 C29 C30 3.4(11)
C27 C31 C32 N5 -179.5(5)
C27 C31 C32 C24 -1.2(8)
C28 C27 C31 N6 3.0(8)
C28 C27 C31 C32 -179.6(5)
C28 C29 C30 N6 0.7(11)
C28 C29 C30 C34 -176.3(7)
C30 N6 C31 C27 0.9(8)
C30 N6 C31 C32 -176.5(5)
C31 N6 C30 C29 -2.8(9)
C31 N6 C30 C34 174.2(6)
C31 C27 C28 C29 -5.0(10)
C32 N5 C21 C22 3.5(8)
C32 N5 C21 C33 -176.3(6)
C32 C24 C25 C26 -0.5(9)
C33 C21 C22 C23 178.9(7)
